data_4324965
loop_
_publ_author_name
'Xuliang Dai'
'Seok-Bong Choi'
'Christopher W. Braun'
'Pooja Vaidya'
'Svetlana Kilina'
'Angel Ugrinov'
'Douglas L. Schulz'
'Philip Boudjouk'

_publ_contact_author
;
Xuliang Dai
Center for Nanoscale Science and Engineering
North Dakota State University
1735 NDSU Research Park Drive
Fargo, ND 58108
USA
;
_publ_contact_author_email xuliang.dai@ndsu.edu
_publ_contact_author_fax 'Intl. Code + (000)000-0000'
_publ_contact_author_phone 'Intl. Code + (000)000-0000'
_publ_section_title
;
 Halide Coordination of Perhalocyclohexasilane Si6X12 (X = Cl or Br)
;
_journal_name_full 'Inorganic Chemistry'
_journal_page_first 4047
_journal_page_last 4053
_journal_paper_doi 10.1021/ic102535n
_journal_volume 50
_journal_year 2011
_chemical_formula_sum 'Cl12 Si6'
_chemical_formula_weight 593.94
_chemical_name_systematic
;
 ?
;
_space_group_IT_number 15
_symmetry_cell_setting monoclinic
_symmetry_space_group_name_Hall '-C 2yc'
_symmetry_space_group_name_H-M 'C 1 2/c 1'
_atom_sites_solution_hydrogens none
_atom_sites_solution_primary direct
_atom_sites_solution_secondary difmap
_audit_conform_dict_location ftp://ftp.iucr.org/pub/cif_core.dic
_audit_conform_dict_name cif_core.dic
_audit_conform_dict_version 2.4
_audit_creation_date 2009-12-10T11:22:29-00:00
_audit_creation_method 'WinGX routine CIF_UPDATE'
_cell_angle_alpha 90
_cell_angle_beta 109.914(9)
_cell_angle_gamma 90
_cell_formula_units_Z 4
_cell_length_a 17.624(12)
_cell_length_b 9.765(7)
_cell_length_c 13.506(9)
_cell_measurement_reflns_used 5310
_cell_measurement_temperature 293(2)
_cell_measurement_theta_max 25.92
_cell_measurement_theta_min 2.42
_cell_volume 2185(3)
_computing_cell_refinement 'Bruker SAINT'
_computing_data_collection 'Bruker APEX2'
_computing_data_reduction 'Bruker SAINT'
_computing_molecular_graphics 'Bruker SHELXTL'
_computing_publication_material 'Bruker SHELXTL'
_computing_structure_refinement 'SHELXL-97 (Sheldrick, 1997)'
_computing_structure_solution 'SHELXS-97 (Sheldrick, 1990)'
_diffrn_ambient_temperature 293(2)
_diffrn_measured_fraction_theta_full 0.989
_diffrn_measured_fraction_theta_max 0.989
_diffrn_measurement_device_type 'Bruker APEX-II CCD'
_diffrn_measurement_method '\f and \w scans'
_diffrn_radiation_monochromator graphite
_diffrn_radiation_type MoK\a
_diffrn_radiation_wavelength 0.71073
_diffrn_reflns_av_R_equivalents 0.0282
_diffrn_reflns_av_unetI/netI 0.022
_diffrn_reflns_limit_h_max 21
_diffrn_reflns_limit_h_min -21
_diffrn_reflns_limit_k_max 11
_diffrn_reflns_limit_k_min -11
_diffrn_reflns_limit_l_max 16
_diffrn_reflns_limit_l_min -16
_diffrn_reflns_number 8800
_diffrn_reflns_theta_full 26.04
_diffrn_reflns_theta_max 26.04
_diffrn_reflns_theta_min 2.42
_diffrn_standards_number 0
_exptl_absorpt_coefficient_mu 1.83
_exptl_absorpt_correction_T_max 0.7453
_exptl_absorpt_correction_T_min 0.5739
_exptl_absorpt_correction_type numerical
_exptl_crystal_colour colorless
_exptl_crystal_density_diffrn 1.805
_exptl_crystal_description plate/triangle
_exptl_crystal_F_000 1152
_exptl_crystal_size_max 0.6
_exptl_crystal_size_mid 0.55
_exptl_crystal_size_min 0.22
_refine_diff_density_max 0.395
_refine_diff_density_min -0.362
_refine_diff_density_rms 0.059
_refine_ls_extinction_method none
_refine_ls_goodness_of_fit_ref 1.038
_refine_ls_hydrogen_treatment undef
_refine_ls_matrix_type full
_refine_ls_number_parameters 82
_refine_ls_number_reflns 2145
_refine_ls_number_restraints 0
_refine_ls_restrained_S_all 1.038
_refine_ls_R_factor_all 0.0371
_refine_ls_R_factor_gt 0.032
_refine_ls_shift/su_max 0
_refine_ls_shift/su_mean 0
_refine_ls_structure_factor_coef Fsqd
_refine_ls_weighting_details 'calc w=1/[\s^2^(Fo^2^)+(0.0359P)^2^+3.1293P] where P=(Fo^2^+2Fc^2^)/3'
_refine_ls_weighting_scheme calc
_refine_ls_wR_factor_gt 0.0801
_refine_ls_wR_factor_ref 0.0835
_reflns_number_gt 1878
_reflns_number_total 2145
_reflns_threshold_expression >2sigma(I)
_cod_data_source_file ic102535n_si_003_2.cif
_cod_data_source_block Si6Cl12
_cod_database_code 4324965

loop_
_symmetry_equiv_pos_as_xyz
'x, y, z'
'-x, y, -z+1/2'
'x+1/2, y+1/2, z'
'-x+1/2, y+1/2, -z+1/2'
'-x, -y, -z'
'x, -y, z-1/2'
'-x+1/2, -y+1/2, -z'
'x+1/2, -y+1/2, z-1/2'

loop_
_atom_site_label
_atom_site_type_symbol
_atom_site_fract_x
_atom_site_fract_y
_atom_site_fract_z
_atom_site_U_iso_or_equiv
_atom_site_adp_type
_atom_site_occupancy
_atom_site_symmetry_multiplicity
_atom_site_calc_flag
Si02 Si 0.34921(4) 0.09543(7) 0.08382(5) 0.04371(18) Uani 1 1 d
Si03 Si 0.21473(4) 0.02934(6) 0.00346(5) 0.04244(17) Uani 1 1 d
Si01 Si 0.37923(4) 0.29589(7) 0.00884(6) 0.04733(19) Uani 1 1 d
Cl06 Cl 0.19280(5) -0.13103(8) 0.08558(7) 0.0742(2) Uani 1 1 d
Cl04 Cl 0.36546(5) 0.13104(9) 0.23798(6) 0.0760(2) Uani 1 1 d
Cl05 Cl 0.19900(6) -0.02603(10) -0.14704(6) 0.0851(3) Uani 1 1 d
Cl01 Cl 0.37803(7) 0.24689(10) -0.13777(7) 0.0915(3) Uani 1 1 d
Cl03 Cl 0.42288(5) -0.05827(9) 0.07127(9) 0.0864(3) Uani 1 1 d
Cl02 Cl 0.48922(5) 0.36660(11) 0.09758(9) 0.0989(4) Uani 1 1 d

loop_
_atom_site_aniso_label
_atom_site_aniso_U_11
_atom_site_aniso_U_22
_atom_site_aniso_U_33
_atom_site_aniso_U_23
_atom_site_aniso_U_13
_atom_site_aniso_U_12
Si02 0.0389(3) 0.0400(3) 0.0510(4) 0.0064(3) 0.0138(3) 0.0056(3)
Si03 0.0425(3) 0.0371(3) 0.0464(4) -0.0001(3) 0.0134(3) 0.0014(3)
Si01 0.0385(3) 0.0488(4) 0.0564(4) 0.0136(3) 0.0184(3) 0.0068(3)
Cl06 0.0760(5) 0.0506(4) 0.1003(6) 0.0213(4) 0.0356(4) -0.0033(3)
Cl04 0.0895(6) 0.0841(5) 0.0473(4) 0.0016(3) 0.0141(4) -0.0175(4)
Cl05 0.1044(7) 0.0913(6) 0.0545(4) -0.0212(4) 0.0202(4) 0.0095(5)
Cl01 0.1263(8) 0.0943(6) 0.0752(5) 0.0229(5) 0.0620(6) 0.0452(6)
Cl03 0.0632(5) 0.0593(5) 0.1396(8) 0.0066(5) 0.0385(5) 0.0252(4)
Cl02 0.0415(4) 0.1034(7) 0.1300(8) 0.0475(6) 0.0008(4) -0.0133(4)

loop_
_atom_type_symbol
_atom_type_description
_atom_type_scat_dispersion_real
_atom_type_scat_dispersion_imag
_atom_type_scat_source
Si Si 0.0817 0.0704 'International Tables Vol C Tables 4.2.6.8 and 6.1.1.4'
Cl Cl 0.1484 0.1585 'International Tables Vol C Tables 4.2.6.8 and 6.1.1.4'

loop_
_geom_angle_atom_site_label_1
_geom_angle_atom_site_label_2
_geom_angle_atom_site_label_3
_geom_angle
_geom_angle_site_symmetry_1
_geom_angle_site_symmetry_3
Cl03 Si02 Cl04 109.95(5) . .
Cl03 Si02 Si03 109.49(6) . .
Cl04 Si02 Si03 106.84(4) . .
Cl03 Si02 Si01 109.66(6) . .
Cl04 Si02 Si01 109.00(5) . .
Si03 Si02 Si01 111.85(4) . .
Cl05 Si03 Cl06 110.80(6) . .
Cl05 Si03 Si02 108.05(5) . .
Cl06 Si03 Si02 108.12(5) . .
Cl05 Si03 Si01 105.71(4) . 7
Cl06 Si03 Si01 109.81(6) . 7
Si02 Si03 Si01 114.34(5) . 7
Cl02 Si01 Cl01 110.37(6) . .
Cl02 Si01 Si03 107.75(6) . 7
Cl01 Si01 Si03 109.27(4) . 7
Cl02 Si01 Si02 109.92(5) . .
Cl01 Si01 Si02 107.18(6) . .
Si03 Si01 Si02 112.36(5) 7 .

loop_
_geom_bond_atom_site_label_1
_geom_bond_atom_site_label_2
_geom_bond_distance
_geom_bond_site_symmetry_2
Si02 Cl03 2.0291(13) .
Si02 Cl04 2.0328(17) .
Si02 Si03 2.3365(16) .
Si02 Si01 2.3458(15) .
Si03 Cl05 2.0291(16) .
Si03 Cl06 2.0308(13) .
Si03 Si01 2.3442(14) 7
Si01 Cl02 2.0219(15) .
Si01 Cl01 2.0302(17) .
Si01 Si03 2.3442(14) 7
